data_9010621
loop_
_publ_author_name
'Bindi, L.'
'Evain, M.'
'Menchetti, S.'

_publ_section_title
;Complex twinning, polytypism and disorder phenomena in the crystal structures
 of antimonpearceite and arsenpolybasite Locality: Freiberg, Germany Sample:
 222
;
_journal_name_full 'The Canadian Mineralogist'
_journal_page_first 321
_journal_page_last 333
_journal_paper_doi 10.2113/gscanmin.45.2.321
_journal_volume 45
_journal_year 2007
_chemical_compound_source 'Freiberg, Germany'
_chemical_formula_sum 'Ag29.786 As3.762 Cu2.214 S22 Sb0.238'
_chemical_name_mineral Arsenpolybasite
_space_group_IT_number 15
_symmetry_space_group_name_Hall '-C 2yc'
_symmetry_space_group_name_H-M 'C 1 2/c 1'
_cell_angle_alpha 90
_cell_angle_beta 90.000
_cell_angle_gamma 90
_cell_formula_units_Z 8
_cell_length_a 26.036
_cell_length_b 15.0319
_cell_length_c 24.042
_cell_volume 9409.331
_database_code_amcsd 0006142
_exptl_crystal_density_diffrn 6.170
_cod_original_cell_volume 9409.330
_cod_original_formula_sum 'Ag29.786 Cu2.214 As3.762 Sb.238 S22'
_cod_database_code 9010621

loop_
_space_group_symop_operation_xyz
x,y,z
1/2+x,1/2+y,z
x,-y,1/2+z
1/2+x,1/2-y,1/2+z
-x,y,1/2-z
1/2-x,1/2+y,1/2-z
-x,-y,-z
1/2-x,1/2-y,-z

loop_
_atom_site_aniso_label
_atom_site_aniso_U_11
_atom_site_aniso_U_22
_atom_site_aniso_U_33
_atom_site_aniso_U_12
_atom_site_aniso_U_13
_atom_site_aniso_U_23
Ag1 0.03560 0.03970 0.04670 -0.00620 -0.00720 0.00660
Ag2 0.02880 0.05950 0.05540 0.00710 -0.00530 0.00080
Ag3 0.04020 0.07660 0.06440 -0.02520 -0.01380 0.02670
Cu3* 0.04020 0.07660 0.06440 -0.02520 -0.01380 0.02670
Ag4 0.03510 0.04110 0.04870 0.00500 -0.00560 -0.00770
Ag5 0.07140 0.02520 0.05520 0.00140 0.02950 -0.00180
Cu5* 0.07140 0.02520 0.05520 0.00140 0.02950 -0.00180
Ag6 0.03660 0.03250 0.03640 -0.00040 0.01160 -0.00010
Ag7 0.03380 0.03640 0.04460 0.00600 -0.00230 -0.00970
Ag8 0.03960 0.04530 0.05220 -0.01550 0.00160 0.00780
Ag9 0.05350 0.06590 0.05930 0.03280 -0.01060 -0.02320
Cu9* 0.05350 0.06590 0.05930 0.03280 -0.01060 -0.02320
Ag10 0.03270 0.03890 0.04900 -0.00550 -0.00450 0.00850
Ag11 0.05730 0.03200 0.05250 -0.00280 0.00340 -0.00020
Ag12 0.10950 0.02890 0.05900 -0.00520 0.01170 0.00310
Ag13 0.02160 0.06570 0.05060 -0.00630 0.00630 -0.01360
Ag14 0.02540 0.19770 0.03470 -0.01190 -0.00190 -0.00220
Ag15 0.04300 0.07260 0.03300 0.01180 0.00990 0.00710
Ag16 0.04740 0.05220 0.04210 0.00720 -0.00880 -0.01230
Ag17 0.05570 0.04160 0.03840 -0.00020 0.01160 -0.00330
Ag18 0.02560 0.09000 0.04630 -0.00140 0.00180 0.01670
Ag19 0.05110 0.02630 0.04520 -0.01320 -0.01420 0.00240
Ag20 0.04360 0.04940 0.03810 -0.00330 0.00080 0.00910
Ag21 0.04830 0.03730 0.05240 0.02100 0.00980 0.01290
Ag22 0.06260 0.07520 0.03460 -0.02450 0.00120 -0.01110
Ag23 0.06720 0.03870 0.05330 0.02510 -0.02010 -0.00740
Ag24 0.11070 0.06650 0.03230 0.05760 -0.00540 -0.00780
Ag25 0.09880 0.07280 0.03840 -0.05570 0.01520 -0.00760
Ag26 0.14390 0.04880 0.03480 -0.05360 -0.00870 0.00620
Ag27 0.07860 0.04280 0.05090 -0.02980 0.01470 -0.01240
Ag28 0.10670 0.04210 0.03540 0.00980 -0.01320 0.00530
Ag29 0.15310 0.05000 0.04020 0.05030 -0.01720 -0.01090
Ag30 0.02990 0.09950 0.03840 0.00950 -0.00240 0.00610
Cu1 0.02820 0.02890 0.01350 0.00000 -0.00140 0.00000
Cu2 0.04130 0.04060 0.01620 0.00000 0.00000 0.00000
Cu3 0.02850 0.02960 0.01450 -0.00060 0.00030 0.00190
As1 0.02010 0.01950 0.01900 -0.00010 -0.00040 -0.00050
Sb1* 0.02010 0.01950 0.01900 -0.00010 -0.00040 -0.00050
As2 0.02120 0.02030 0.01860 0.00070 -0.00080 0.00060
Sb2* 0.02120 0.02030 0.01860 0.00070 -0.00080 0.00060
As3 0.01970 0.02050 0.01930 -0.00020 0.00090 -0.00180
Sb3* 0.01970 0.02050 0.01930 -0.00020 0.00090 -0.00180
As4 0.01830 0.01730 0.01700 0.00040 -0.00170 -0.00040
S1 0.02210 0.01750 0.02960 -0.00240 0.00260 -0.00040
S2 0.01930 0.01710 0.02890 0.00000 0.00220 0.00160
S3 0.01700 0.01960 0.02930 -0.00070 0.00070 -0.00060
S4 0.02180 0.01750 0.03090 -0.00170 0.00040 0.00120
S5 0.01820 0.02280 0.02580 0.00330 0.00030 0.00160
S6 0.01800 0.01980 0.03430 0.00020 -0.00170 -0.00210
S7 0.01650 0.02660 0.02600 0.00120 -0.00040 -0.00030
S8 0.02300 0.01590 0.03080 0.00200 -0.00400 -0.00200
S9 0.02620 0.01860 0.02910 -0.00420 -0.00090 0.00000
S10 0.01850 0.02380 0.02780 -0.00020 0.00030 0.00300
S11 0.02150 0.02140 0.03130 0.00190 0.00380 -0.00510
S12 0.02250 0.01850 0.03280 -0.00360 -0.00290 0.00470
S13 0.02730 0.05750 0.02350 -0.00350 -0.00230 0.00100
S14 0.08500 0.04430 0.02930 0.01320 -0.00440 -0.00570
S15 0.02000 0.03500 0.02600 -0.00390 0.00070 -0.00300
S16 0.01980 0.03340 0.01510 0.00170 0.00010 -0.00090
S17 0.02640 0.02590 0.01470 -0.00390 0.00210 0.00040
S18 0.02650 0.02680 0.02540 0.00570 0.00160 0.00380
S19 0.03030 0.02170 0.02390 -0.00170 -0.00100 0.00020
S20 0.02840 0.02100 0.01500 0.00200 -0.00060 0.00010
S21 0.02450 0.02410 0.01960 0.00140 -0.00240 0.00140
S22 0.03120 0.03170 0.02440 -0.00400 0.00040 0.00020

loop_
_atom_site_label
_atom_site_fract_x
_atom_site_fract_y
_atom_site_fract_z
_atom_site_occupancy
_atom_site_U_iso_or_equiv
Ag1 0.03356 0.14478 0.05354 1.00000 0.04070
Ag2 0.04409 0.36395 0.06653 1.00000 0.04790
Ag3 0.04448 0.62225 0.06430 0.91600 0.06040
Cu3* 0.04458 0.62225 0.06430 0.08400 0.06040
Ag4 0.03192 0.85960 0.05493 1.00000 0.04170
Ag5 0.16076 0.00213 0.06933 0.92900 0.05050
Cu5* 0.16076 0.00213 0.06933 0.07100 0.05050
Ag6 0.18442 0.49998 0.05078 1.00000 0.03520
Ag7 0.28741 0.10329 0.05266 1.00000 0.03830
Ag8 0.28577 0.37499 0.06294 1.00000 0.04570
Ag9 0.29077 0.63252 0.06172 0.94100 0.05960
Cu9* 0.29077 0.63252 0.06172 0.05900 0.05960
Ag10 0.28734 0.89735 0.05653 1.00000 0.04020
Ag11 0.42857 0.25102 0.05590 1.00000 0.04730
Ag12 0.41678 0.74641 0.06010 1.00000 0.06570
Ag13 0.16044 0.00663 0.19801 1.00000 0.04590
Ag14 0.34579 0.02325 0.18229 1.00000 0.08590
Ag15 0.46263 0.00806 0.19693 1.00000 0.04950
Ag16 0.09995 0.19356 0.19867 1.00000 0.04720
Ag17 0.22640 0.17523 0.19588 1.00000 0.04520
Ag18 0.41216 0.20300 0.18558 1.00000 0.05400
Ag19 0.05164 0.37683 0.19673 1.00000 0.04090
Ag20 0.17326 0.37439 0.19283 1.00000 0.04370
Ag21 0.28943 0.36069 0.19433 1.00000 0.04600
Ag22 0.39990 0.41778 0.19354 1.00000 0.05740
Ag23 0.06335 0.63587 0.18914 1.00000 0.05310
Ag24 0.18965 0.63290 0.18610 1.00000 0.06990
Ag25 0.31689 0.60230 0.19004 1.00000 0.07000
Ag26 0.46399 0.59426 0.18455 1.00000 0.07580
Ag27 0.01927 0.90582 0.18457 1.00000 0.05740
Ag28 0.13125 0.81215 0.19650 1.00000 0.06140
Ag29 0.25823 0.84371 0.19034 1.00000 0.08120
Ag30 0.41478 0.80609 0.18661 1.00000 0.05590
Cu1 0.00000 0.23864 0.25000 1.00000 0.02350
Cu2 0.00000 0.75232 0.25000 1.00000 0.03270
Cu3 0.24348 0.50459 0.24966 1.00000 0.02420
As1 0.16645 0.24708 0.04970 0.93000 0.01950
Sb1* 0.16645 0.24708 0.04970 0.07000 0.01950
As2 0.16620 0.75572 0.05088 0.93100 0.02000
Sb2* 0.16620 0.75572 0.05088 0.06900 0.02000
As3 0.41985 -0.00414 0.05004 0.90100 0.01980
Sb3* 0.41985 -0.00414 0.05004 0.09900 0.01980
As4 0.41230 0.49968 0.05034 1.00000 0.01750
S1 0.12189 0.14351 0.09778 1.00000 0.02310
S2 0.13555 0.37008 0.09207 1.00000 0.02180
S3 0.24279 0.23817 0.09531 1.00000 0.02200
S4 0.13607 0.63134 0.09189 1.00000 0.02340
S5 0.12198 0.85957 0.10001 1.00000 0.02220
S6 0.24214 0.75954 0.09680 1.00000 0.02410
S7 0.49319 -0.00210 0.10211 1.00000 0.02300
S8 0.37853 0.11319 0.08794 1.00000 0.02320
S9 0.37997 0.38082 0.09695 1.00000 0.02460
S10 0.49259 0.50245 0.08778 1.00000 0.02330
S11 0.38047 0.61128 0.10335 1.00000 0.02470
S12 0.37612 0.88934 0.09639 1.00000 0.02460
S13 0.23004 -0.00380 -0.00040 1.00000 0.03610
S14 0.49211 0.77300 0.00161 1.00000 0.05290
S15 0.07378 0.01467 0.23222 1.00000 0.02700
S16 0.24874 0.00795 0.16090 1.00000 0.02280
S17 0.00330 0.24723 0.16047 1.00000 0.02230
S18 0.32881 0.22833 0.22997 1.00000 0.02620
S19 0.09980 0.50260 0.23060 1.00000 0.02530
S20 0.24643 0.49580 0.15991 1.00000 0.02140
S21 0.00032 0.74878 0.16020 1.00000 0.02280
S22 0.33248 0.75324 0.23170 1.00000 0.02910

loop_
_cod_changelog_entry_id
_cod_changelog_entry_author
_cod_changelog_entry_date
_cod_changelog_entry_text
1
;cod-tools version 3.10.1
Id: cif_fix_AMCSD_aniso_labels 10200 2024-08-01 14:09:44Z saulius
;
2024-08-02T12:21:33+03:00
;Changed the following '_atom_site_aniso_label' values:
'Cu3'' -> 'Cu3*'
'Cu5'' -> 'Cu5*'
'Cu9'' -> 'Cu9*'
'Sb1'' -> 'Sb1*'
'Sb2'' -> 'Sb2*'
'Sb3'' -> 'Sb3*'
;

loop_
_cod_related_entry_id
_cod_related_entry_database
_cod_related_entry_code
1 AMCSD 0006142
